data_7127056
loop_
_publ_author_name
'Picci, Giacomo'
'Kubicki, Maciej'
'Garau, Alessandra'
'Lippolis, Vito'
'Mocci, Rita'
'Porcheddu, Andrea'
'Quesada, Roberto'
'Ricci, Pier Carlo'
'Scorciapino, M. Andrea'
'Caltagirone, Claudia'

_publ_section_title
;
 Simple squaramide receptors for highly efficient anion binding in aqueous
 media and transmembrane transport.
;
_journal_issue 75
_journal_name_full 'Chemical communications (Cambridge, England)'
_journal_page_first 11066
_journal_page_last 11069
_journal_paper_doi 10.1039/d0cc04090h
_journal_volume 56
_journal_year 2020
_chemical_formula_moiety 'C22 H14 N4 O2, H2 O'
_chemical_formula_sum 'C22 H16 N4 O3'
_chemical_formula_weight 384.39
_space_group_crystal_system monoclinic
_space_group_IT_number 14
_space_group_name_Hall '-P 2yn'
_space_group_name_H-M_alt 'P 1 21/n 1'
_atom_sites_solution_hydrogens difmap
_audit_creation_method SHELXL-2013
_audit_update_record
;
2019-07-30 deposited with the CCDC.	2020-08-10 downloaded from the CCDC.
;
_cell_angle_alpha 90
_cell_angle_beta 102.3166(10)
_cell_angle_gamma 90
_cell_formula_units_Z 4
_cell_length_a 12.60987(13)
_cell_length_b 10.80108(11)
_cell_length_c 13.03058(13)
_cell_measurement_reflns_used 8549
_cell_measurement_temperature 130(1)
_cell_measurement_theta_max 76.1010
_cell_measurement_theta_min 4.0790
_cell_volume 1733.92(3)
_computing_cell_refinement 'CrysAlisPro 1.171.38.46 (Rigaku OD, 2015)'
_computing_data_collection 'CrysAlisPro 1.171.38.46 (Rigaku OD, 2015)'
_computing_data_reduction 'CrysAlisPro 1.171.38.46 (Rigaku OD, 2015)'
_computing_molecular_graphics 'Mercury (MacRae et al., 2009)'
_computing_publication_material 'SHELXL-2013 (Sheldrick, 2013)'
_computing_structure_refinement 'SHELXL-2013 (Sheldrick, 2013)'
_computing_structure_solution 'SHELXT-2013 (Sheldrick, 2013)'
_diffrn_ambient_environment N~2~
_diffrn_ambient_temperature 130(1)
_diffrn_detector 'CCD plate'
_diffrn_detector_area_resol_mean 10.5357
_diffrn_detector_type Atlas
_diffrn_measured_fraction_theta_full 1.000
_diffrn_measured_fraction_theta_max 0.985
_diffrn_measurement_device 'four-circle diffractometer'
_diffrn_measurement_device_type 'SuperNova, Single source at offset, Atlas'
_diffrn_radiation_monochromator mirror
_diffrn_radiation_probe x-ray
_diffrn_radiation_type 'Cu K\a'
_diffrn_radiation_wavelength 1.54184
_diffrn_reflns_av_R_equivalents 0.0126
_diffrn_reflns_av_unetI/netI 0.0112
_diffrn_reflns_Laue_measured_fraction_full 1.000
_diffrn_reflns_Laue_measured_fraction_max 0.985
_diffrn_reflns_limit_h_max 10
_diffrn_reflns_limit_h_min -15
_diffrn_reflns_limit_k_max 13
_diffrn_reflns_limit_k_min -13
_diffrn_reflns_limit_l_max 16
_diffrn_reflns_limit_l_min -16
_diffrn_reflns_number 10165
_diffrn_reflns_point_group_measured_fraction_full 1.000
_diffrn_reflns_point_group_measured_fraction_max 0.985
_diffrn_reflns_theta_full 67.500
_diffrn_reflns_theta_max 76.295
_diffrn_reflns_theta_min 4.430
_diffrn_source 'micro-focus sealed X-ray tube'
_diffrn_source_type 'SuperNova (Cu) X-ray Source'
_exptl_absorpt_coefficient_mu 0.829
_exptl_absorpt_correction_T_max 1.00000
_exptl_absorpt_correction_T_min 0.88088
_exptl_absorpt_correction_type multi-scan
_exptl_absorpt_process_details
;
CrysAlisPro 1.171.38.46 (Rigaku Oxford Diffraction, 2015)
Empirical absorption correction using spherical harmonics,
 implemented in SCALE3 ABSPACK scaling algorithm.
;
_exptl_crystal_colour red
_exptl_crystal_density_diffrn 1.472
_exptl_crystal_description block
_exptl_crystal_F_000 800
_exptl_crystal_size_max 0.15
_exptl_crystal_size_mid 0.1
_exptl_crystal_size_min 0.1
_refine_diff_density_max 0.267
_refine_diff_density_min -0.156
_refine_diff_density_rms 0.036
_refine_ls_extinction_coef 0.0017(3)
_refine_ls_extinction_expression Fc^*^=kFc[1+0.001xFc^2^\l^3^/sin(2\q)]^-1/4^
_refine_ls_extinction_method SHELXL
_refine_ls_goodness_of_fit_ref 1.060
_refine_ls_hydrogen_treatment refall
_refine_ls_matrix_type full
_refine_ls_number_parameters 327
_refine_ls_number_reflns 3586
_refine_ls_number_restraints 0
_refine_ls_restrained_S_all 1.060
_refine_ls_R_factor_all 0.0360
_refine_ls_R_factor_gt 0.0340
_refine_ls_shift/su_max 0.000
_refine_ls_shift/su_mean 0.000
_refine_ls_structure_factor_coef Fsqd
_refine_ls_weighting_details 'w=1/[\s^2^(Fo^2^)+(0.0525P)^2^+0.5520P] where P=(Fo^2^+2Fc^2^)/3'
_refine_ls_weighting_scheme calc
_refine_ls_wR_factor_gt 0.0967
_refine_ls_wR_factor_ref 0.0982
_reflns_Friedel_coverage 0.000
_reflns_number_gt 3371
_reflns_number_total 3586
_reflns_threshold_expression 'I > 2\s(I)'
_cod_data_source_file d0cc04090h2.cif
_cod_data_source_block 3
_cod_depositor_comments 'Adding full bibliography for 7127055--7127057.cif.'
_cod_original_sg_symbol_H-M 'P 21/n'
_cod_database_code 7127056
_shelx_space_group_comment
;
The symmetry employed for this shelxl refinement is uniquely defined
by the following loop, which should always be used as a source of
symmetry information in preference to the above space-group names.
They are only intended as comments.
;
_shelxl_version_number 2013-4

loop_
_space_group_symop_operation_xyz
'x, y, z'
'-x+1/2, y+1/2, -z+1/2'
'-x, -y, -z'
'x-1/2, -y-1/2, z-1/2'

loop_
_atom_site_label
_atom_site_type_symbol
_atom_site_fract_x
_atom_site_fract_y
_atom_site_fract_z
_atom_site_U_iso_or_equiv
_atom_site_adp_type
_atom_site_occupancy
_atom_site_site_symmetry_order
_atom_site_calc_flag
_atom_site_refinement_flags_posn
_atom_site_refinement_flags_adp
_atom_site_refinement_flags_occupancy
_atom_site_disorder_assembly
_atom_site_disorder_group
C1 C 0.78455(9) 0.68541(11) 0.55355(9) 0.0260(2) Uani 1 1 d . . . . .
O1 O 0.80184(7) 0.71200(9) 0.64668(7) 0.0332(2) Uani 1 1 d . . . . .
C2 C 0.85647(9) 0.66812(12) 0.47636(10) 0.0291(3) Uani 1 1 d . . . . .
O2 O 0.95317(7) 0.68199(11) 0.48029(8) 0.0427(3) Uani 1 1 d . . . . .
C3 C 0.75870(9) 0.63220(11) 0.39741(9) 0.0243(2) Uani 1 1 d . . . . .
N3 N 0.73433(8) 0.59393(10) 0.29743(7) 0.0259(2) Uani 1 1 d . . . . .
H3 H 0.6632(14) 0.5991(15) 0.2621(12) 0.037(4) Uiso 1 1 d . . . . .
C30 C 0.80674(9) 0.54410(11) 0.23965(9) 0.0251(2) Uani 1 1 d . . . . .
C31 C 0.90939(9) 0.50361(12) 0.28505(9) 0.0279(3) Uani 1 1 d . . . . .
H31 H 0.9348(13) 0.5067(15) 0.3624(12) 0.036(4) Uiso 1 1 d . . . . .
C32 C 0.97796(10) 0.45597(12) 0.22201(10) 0.0305(3) Uani 1 1 d . . . . .
H32 H 1.0515(13) 0.4281(15) 0.2571(12) 0.038(4) Uiso 1 1 d . . . . .
C33 C 0.94400(10) 0.44727(12) 0.11565(10) 0.0301(3) Uani 1 1 d . . . . .
H33 H 0.9927(13) 0.4126(15) 0.0705(12) 0.039(4) Uiso 1 1 d . . . . .
C34 C 0.83791(9) 0.48598(11) 0.06673(9) 0.0268(3) Uani 1 1 d . . . . .
C35 C 0.79692(10) 0.47934(12) -0.04300(10) 0.0318(3) Uani 1 1 d . . . . .
H35 H 0.8454(14) 0.4432(16) -0.0893(13) 0.044(4) Uiso 1 1 d . . . . .
C36 C 0.69343(10) 0.51682(13) -0.08436(10) 0.0330(3) Uani 1 1 d . . . . .
H36 H 0.6623(13) 0.5130(16) -0.1613(13) 0.042(4) Uiso 1 1 d . . . . .
C37 C 0.62923(10) 0.56048(13) -0.01582(9) 0.0308(3) Uani 1 1 d . . . . .
H37 H 0.5537(12) 0.5874(14) -0.0434(11) 0.029(4) Uiso 1 1 d . . . . .
N38 N 0.66351(8) 0.56968(10) 0.08687(8) 0.0274(2) Uani 1 1 d . . . . .
C39 C 0.76742(9) 0.53342(11) 0.12883(9) 0.0249(2) Uani 1 1 d . . . . .
C4 C 0.69045(9) 0.65493(10) 0.46824(9) 0.0234(2) Uani 1 1 d . . . . .
N4 N 0.58222(7) 0.64651(9) 0.45314(7) 0.0232(2) Uani 1 1 d . . . . .
H4 H 0.5438(13) 0.6350(14) 0.3860(12) 0.034(4) Uiso 1 1 d . . . . .
C40 C 0.51698(9) 0.65932(10) 0.52751(9) 0.0233(2) Uani 1 1 d . . . . .
C41 C 0.55622(10) 0.67199(12) 0.63377(9) 0.0280(3) Uani 1 1 d . . . . .
H41 H 0.6324(13) 0.6743(15) 0.6617(12) 0.037(4) Uiso 1 1 d . . . . .
C42 C 0.48348(10) 0.68136(12) 0.70219(9) 0.0301(3) Uani 1 1 d . . . . .
H42 H 0.5113(13) 0.6913(15) 0.7765(12) 0.036(4) Uiso 1 1 d . . . . .
C43 C 0.37376(10) 0.67625(11) 0.66586(9) 0.0277(3) Uani 1 1 d . . . . .
H43 H 0.3251(13) 0.6828(15) 0.7144(12) 0.035(4) Uiso 1 1 d . . . . .
C44 C 0.33090(9) 0.66232(10) 0.55675(9) 0.0240(2) Uani 1 1 d . . . . .
C45 C 0.21833(9) 0.65406(11) 0.51293(10) 0.0270(3) Uani 1 1 d . . . . .
H45 H 0.1668(12) 0.6597(14) 0.5594(11) 0.030(4) Uiso 1 1 d . . . . .
C46 C 0.18380(9) 0.63915(12) 0.40690(10) 0.0290(3) Uani 1 1 d . . . . .
H46 H 0.1054(13) 0.6334(14) 0.3736(12) 0.036(4) Uiso 1 1 d . . . . .
C47 C 0.26150(9) 0.63395(12) 0.34398(9) 0.0285(3) Uani 1 1 d . . . . .
H47 H 0.2381(13) 0.6270(15) 0.2673(13) 0.037(4) Uiso 1 1 d . . . . .
N48 N 0.36741(8) 0.64139(10) 0.38063(8) 0.0261(2) Uani 1 1 d . . . . .
C49 C 0.40238(9) 0.65481(10) 0.48654(9) 0.0225(2) Uani 1 1 d . . . . .
O1W O 0.50903(8) 0.65164(11) 0.21347(7) 0.0381(2) Uani 1 1 d . . . . .
H1W2 H 0.4483(17) 0.6924(19) 0.2094(15) 0.062(6) Uiso 1 1 d . . . . .
H1W1 H 0.5343(19) 0.656(2) 0.1530(19) 0.078(7) Uiso 1 1 d . . . . .

loop_
_atom_site_aniso_label
_atom_site_aniso_U_11
_atom_site_aniso_U_22
_atom_site_aniso_U_33
_atom_site_aniso_U_23
_atom_site_aniso_U_13
_atom_site_aniso_U_12
C1 0.0174(5) 0.0293(6) 0.0296(6) -0.0014(4) 0.0009(4) 0.0007(4)
O1 0.0221(4) 0.0453(5) 0.0293(4) -0.0086(4) -0.0010(3) 0.0005(4)
C2 0.0182(5) 0.0359(6) 0.0321(6) -0.0019(5) 0.0027(4) -0.0009(5)
O2 0.0174(4) 0.0641(7) 0.0458(6) -0.0116(5) 0.0050(4) -0.0063(4)
C3 0.0177(5) 0.0281(6) 0.0266(5) 0.0030(4) 0.0035(4) 0.0004(4)
N3 0.0169(4) 0.0362(6) 0.0241(5) 0.0017(4) 0.0037(4) 0.0008(4)
C30 0.0206(5) 0.0284(6) 0.0272(5) 0.0021(4) 0.0073(4) -0.0020(4)
C31 0.0216(5) 0.0332(6) 0.0283(6) 0.0030(5) 0.0040(4) -0.0001(5)
C32 0.0200(5) 0.0325(6) 0.0382(7) 0.0010(5) 0.0045(5) 0.0020(5)
C33 0.0231(6) 0.0313(6) 0.0371(6) -0.0044(5) 0.0089(5) -0.0002(5)
C34 0.0238(6) 0.0260(6) 0.0312(6) -0.0028(4) 0.0070(5) -0.0030(4)
C35 0.0286(6) 0.0361(6) 0.0317(6) -0.0077(5) 0.0084(5) -0.0045(5)
C36 0.0308(6) 0.0403(7) 0.0269(6) -0.0042(5) 0.0041(5) -0.0035(5)
C37 0.0243(6) 0.0385(7) 0.0284(6) 0.0007(5) 0.0026(5) -0.0015(5)
N38 0.0213(5) 0.0333(5) 0.0272(5) 0.0020(4) 0.0043(4) -0.0004(4)
C39 0.0203(5) 0.0265(6) 0.0280(6) 0.0011(4) 0.0055(4) -0.0025(4)
C4 0.0199(5) 0.0255(5) 0.0241(5) 0.0017(4) 0.0030(4) 0.0005(4)
N4 0.0161(4) 0.0317(5) 0.0209(4) -0.0004(4) 0.0019(3) -0.0001(4)
C40 0.0201(5) 0.0249(5) 0.0251(5) 0.0011(4) 0.0051(4) 0.0004(4)
C41 0.0221(6) 0.0345(6) 0.0259(6) 0.0004(5) 0.0019(4) -0.0021(5)
C42 0.0325(6) 0.0360(6) 0.0216(5) -0.0015(5) 0.0051(5) -0.0033(5)
C43 0.0287(6) 0.0292(6) 0.0273(6) -0.0010(5) 0.0105(5) -0.0013(5)
C44 0.0224(6) 0.0231(5) 0.0272(6) 0.0010(4) 0.0069(4) 0.0008(4)
C45 0.0222(6) 0.0279(6) 0.0328(6) 0.0026(4) 0.0103(5) 0.0017(4)
C46 0.0180(5) 0.0333(6) 0.0347(6) 0.0030(5) 0.0034(5) 0.0010(4)
C47 0.0209(6) 0.0384(7) 0.0247(6) 0.0005(5) 0.0015(4) 0.0006(5)
N48 0.0199(5) 0.0337(5) 0.0242(5) 0.0005(4) 0.0038(4) 0.0014(4)
C49 0.0197(5) 0.0233(5) 0.0242(5) 0.0007(4) 0.0040(4) 0.0007(4)
O1W 0.0225(4) 0.0621(7) 0.0284(5) -0.0009(4) 0.0030(3) 0.0099(4)

loop_
_atom_type_symbol
_atom_type_description
_atom_type_scat_dispersion_real
_atom_type_scat_dispersion_imag
_atom_type_scat_source
C C 0.0181 0.0091 'International Tables Vol C Tables 4.2.6.8 and 6.1.1.4'
H H 0.0000 0.0000 'International Tables Vol C Tables 4.2.6.8 and 6.1.1.4'
N N 0.0311 0.0180 'International Tables Vol C Tables 4.2.6.8 and 6.1.1.4'
O O 0.0492 0.0322 'International Tables Vol C Tables 4.2.6.8 and 6.1.1.4'

loop_
_geom_angle_atom_site_label_1
_geom_angle_atom_site_label_2
_geom_angle_atom_site_label_3
_geom_angle
_geom_angle_site_symmetry_1
_geom_angle_site_symmetry_3
_geom_angle_publ_flag
O1 C1 C4 138.05(11) . . ?
O1 C1 C2 133.59(10) . . ?
C4 C1 C2 88.35(9) . . ?
O2 C2 C3 137.69(12) . . ?
O2 C2 C1 134.25(11) . . ?
C3 C2 C1 88.03(9) . . ?
N3 C3 C4 130.15(10) . . ?
N3 C3 C2 137.92(11) . . ?
C4 C3 C2 91.93(9) . . ?
C3 N3 C30 126.72(10) . . ?
C3 N3 H3 117.8(10) . . ?
C30 N3 H3 115.5(10) . . ?
C31 C30 N3 123.35(10) . . ?
C31 C30 C39 120.09(11) . . ?
N3 C30 C39 116.53(10) . . ?
C30 C31 C32 120.21(11) . . ?
C30 C31 H31 119.9(9) . . ?
C32 C31 H31 119.9(9) . . ?
C33 C32 C31 121.22(11) . . ?
C33 C32 H32 120.6(9) . . ?
C31 C32 H32 118.2(9) . . ?
C32 C33 C34 119.91(11) . . ?
C32 C33 H33 121.3(9) . . ?
C34 C33 H33 118.8(9) . . ?
C35 C34 C33 123.11(11) . . ?
C35 C34 C39 117.14(11) . . ?
C33 C34 C39 119.75(11) . . ?
C36 C35 C34 119.82(11) . . ?
C36 C35 H35 121.5(9) . . ?
C34 C35 H35 118.7(9) . . ?
C35 C36 C37 118.69(11) . . ?
C35 C36 H36 121.6(9) . . ?
C37 C36 H36 119.7(9) . . ?
N38 C37 C36 124.06(11) . . ?
N38 C37 H37 115.4(8) . . ?
C36 C37 H37 120.6(8) . . ?
C37 N38 C39 117.61(10) . . ?
N38 C39 C34 122.66(11) . . ?
N38 C39 C30 118.58(10) . . ?
C34 C39 C30 118.76(10) . . ?
N4 C4 C3 129.52(10) . . ?
N4 C4 C1 138.94(11) . . ?
C3 C4 C1 91.53(9) . . ?
C4 N4 C40 128.30(10) . . ?
C4 N4 H4 117.7(10) . . ?
C40 N4 H4 113.9(10) . . ?
C41 C40 N4 124.52(10) . . ?
C41 C40 C49 119.82(10) . . ?
N4 C40 C49 115.63(10) . . ?
C40 C41 C42 120.02(11) . . ?
C40 C41 H41 120.3(9) . . ?
C42 C41 H41 119.7(9) . . ?
C43 C42 C41 121.67(11) . . ?
C43 C42 H42 118.6(9) . . ?
C41 C42 H42 119.8(9) . . ?
C42 C43 C44 119.59(11) . . ?
C42 C43 H43 120.3(9) . . ?
C44 C43 H43 120.1(9) . . ?
C45 C44 C49 117.21(10) . . ?
C45 C44 C43 123.13(11) . . ?
C49 C44 C43 119.66(10) . . ?
C46 C45 C44 119.41(11) . . ?
C46 C45 H45 121.4(9) . . ?
C44 C45 H45 119.2(9) . . ?
C45 C46 C47 118.86(11) . . ?
C45 C46 H46 121.4(9) . . ?
C47 C46 H46 119.7(9) . . ?
N48 C47 C46 124.26(11) . . ?
N48 C47 H47 115.7(9) . . ?
C46 C47 H47 120.0(9) . . ?
C47 N48 C49 117.13(10) . . ?
N48 C49 C44 123.12(10) . . ?
N48 C49 C40 117.65(10) . . ?
C44 C49 C40 119.22(10) . . ?
H1W2 O1W H1W1 112.4(19) . . ?

loop_
_geom_bond_atom_site_label_1
_geom_bond_atom_site_label_2
_geom_bond_distance
_geom_bond_site_symmetry_2
_geom_bond_publ_flag
C1 O1 1.2205(14) . ?
C1 C4 1.4797(15) . ?
C1 C2 1.5027(16) . ?
C2 O2 1.2187(15) . ?
C2 C3 1.4790(15) . ?
C3 N3 1.3386(15) . ?
C3 C4 1.4113(15) . ?
N3 C30 1.4083(14) . ?
N3 H3 0.918(16) . ?
C30 C31 1.3748(16) . ?
C30 C39 1.4280(16) . ?
C31 C32 1.4107(17) . ?
C31 H31 0.991(16) . ?
C32 C33 1.3637(18) . ?
C32 H32 0.990(17) . ?
C33 C34 1.4166(17) . ?
C33 H33 1.009(16) . ?
C34 C35 1.4147(17) . ?
C34 C39 1.4193(16) . ?
C35 C36 1.3628(18) . ?
C35 H35 1.023(17) . ?
C36 C37 1.4085(18) . ?
C36 H36 0.997(16) . ?
C37 N38 1.3193(15) . ?
C37 H37 0.987(15) . ?
N38 C39 1.3651(15) . ?
C4 N4 1.3398(15) . ?
N4 C40 1.4053(14) . ?
N4 H4 0.913(16) . ?
C40 C41 1.3742(16) . ?
C40 C49 1.4305(15) . ?
C41 C42 1.4126(17) . ?
C41 H41 0.952(16) . ?
C42 C43 1.3644(18) . ?
C42 H42 0.963(16) . ?
C43 C44 1.4172(16) . ?
C43 H43 0.973(16) . ?
C44 C45 1.4153(16) . ?
C44 C49 1.4170(15) . ?
C45 C46 1.3666(17) . ?
C45 H45 0.980(15) . ?
C46 C47 1.4064(17) . ?
C46 H46 0.994(16) . ?
C47 N48 1.3213(15) . ?
C47 H47 0.983(16) . ?
N48 C49 1.3639(14) . ?
O1W H1W2 0.87(2) . ?
O1W H1W1 0.91(2) . ?

loop_
_geom_torsion_atom_site_label_1
_geom_torsion_atom_site_label_2
_geom_torsion_atom_site_label_3
_geom_torsion_atom_site_label_4
_geom_torsion
_geom_torsion_site_symmetry_1
_geom_torsion_site_symmetry_2
_geom_torsion_site_symmetry_3
_geom_torsion_site_symmetry_4
_geom_torsion_publ_flag
O1 C1 C2 O2 -5.1(3) . . . . ?
C4 C1 C2 O2 175.59(16) . . . . ?
O1 C1 C2 C3 176.42(15) . . . . ?
C4 C1 C2 C3 -2.84(9) . . . . ?
O2 C2 C3 N3 3.9(3) . . . . ?
C1 C2 C3 N3 -177.78(15) . . . . ?
O2 C2 C3 C4 -175.36(17) . . . . ?
C1 C2 C3 C4 2.98(9) . . . . ?
C4 C3 N3 C30 -163.00(12) . . . . ?
C2 C3 N3 C30 18.0(2) . . . . ?
C3 N3 C30 C31 14.27(19) . . . . ?
C3 N3 C30 C39 -167.53(11) . . . . ?
N3 C30 C31 C32 -179.30(11) . . . . ?
C39 C30 C31 C32 2.57(18) . . . . ?
C30 C31 C32 C33 -0.95(19) . . . . ?
C31 C32 C33 C34 -0.28(19) . . . . ?
C32 C33 C34 C35 -179.77(12) . . . . ?
C32 C33 C34 C39 -0.13(18) . . . . ?
C33 C34 C35 C36 179.13(12) . . . . ?
C39 C34 C35 C36 -0.52(18) . . . . ?
C34 C35 C36 C37 -0.6(2) . . . . ?
C35 C36 C37 N38 1.2(2) . . . . ?
C36 C37 N38 C39 -0.62(19) . . . . ?
C37 N38 C39 C34 -0.61(17) . . . . ?
C37 N38 C39 C30 179.18(11) . . . . ?
C35 C34 C39 N38 1.17(17) . . . . ?
C33 C34 C39 N38 -178.50(11) . . . . ?
C35 C34 C39 C30 -178.63(11) . . . . ?
C33 C34 C39 C30 1.71(17) . . . . ?
C31 C30 C39 N38 177.26(11) . . . . ?
N3 C30 C39 N38 -1.00(16) . . . . ?
C31 C30 C39 C34 -2.94(17) . . . . ?
N3 C30 C39 C34 178.81(10) . . . . ?
N3 C3 C4 N4 -1.5(2) . . . . ?
C2 C3 C4 N4 177.79(12) . . . . ?
N3 C3 C4 C1 177.64(13) . . . . ?
C2 C3 C4 C1 -3.03(10) . . . . ?
O1 C1 C4 N4 2.8(3) . . . . ?
C2 C1 C4 N4 -177.98(15) . . . . ?
O1 C1 C4 C3 -176.23(16) . . . . ?
C2 C1 C4 C3 2.98(9) . . . . ?
C3 C4 N4 C40 173.96(11) . . . . ?
C1 C4 N4 C40 -4.8(2) . . . . ?
C4 N4 C40 C41 -6.45(19) . . . . ?
C4 N4 C40 C49 175.40(11) . . . . ?
N4 C40 C41 C42 -178.51(11) . . . . ?
C49 C40 C41 C42 -0.43(18) . . . . ?
C40 C41 C42 C43 1.0(2) . . . . ?
C41 C42 C43 C44 -0.57(19) . . . . ?
C42 C43 C44 C45 178.86(12) . . . . ?
C42 C43 C44 C49 -0.48(17) . . . . ?
C49 C44 C45 C46 0.18(17) . . . . ?
C43 C44 C45 C46 -179.18(11) . . . . ?
C44 C45 C46 C47 -0.78(18) . . . . ?
C45 C46 C47 N48 0.7(2) . . . . ?
C46 C47 N48 C49 0.09(19) . . . . ?
C47 N48 C49 C44 -0.75(17) . . . . ?
C47 N48 C49 C40 178.21(11) . . . . ?
C45 C44 C49 N48 0.62(17) . . . . ?
C43 C44 C49 N48 -179.99(11) . . . . ?
C45 C44 C49 C40 -178.32(10) . . . . ?
C43 C44 C49 C40 1.07(16) . . . . ?
C41 C40 C49 N48 -179.60(11) . . . . ?
N4 C40 C49 N48 -1.36(15) . . . . ?
C41 C40 C49 C44 -0.61(16) . . . . ?
N4 C40 C49 C44 177.64(10) . . . . ?
